data_7062816
loop_
_publ_author_name
'Malakar, Kakoli'
'Selvakumaran, Balasubramaniam'
'Murali, Mariappan'
'Arul Prakash, Pitchan'
'Sangeetha, Somasundaram'
'Sohtun, Winaki P.'
'Jaabir, Mohamed Sultan Mohamed'
'Velusamy, Marappan'

_publ_section_title
;
 Copper(ii) complexes of the CuN4S core: selective cytotoxicity to
 cancerous cells, ROS generation and induction of apoptosis
;
_journal_issue 43
_journal_name_full 'New Journal of Chemistry'
_journal_page_first 20070
_journal_page_last 20087
_journal_paper_doi 10.1039/D2NJ06170H
_journal_volume 47
_journal_year 2023
_chemical_formula_sum 'C23 H21 Cl Cu N6 O4 S2'
_chemical_formula_weight 608.57
_space_group_crystal_system triclinic
_space_group_IT_number 2
_space_group_name_Hall '-P 1'
_space_group_name_H-M_alt 'P -1'
_atom_sites_solution_hydrogens geom
_audit_creation_method SHELXL-2018/3
_audit_update_record
;
2022-10-19 deposited with the CCDC.	2023-09-28 downloaded from the CCDC.
;
_cell_angle_alpha 77.374(13)
_cell_angle_beta 69.379(12)
_cell_angle_gamma 84.417(13)
_cell_formula_units_Z 2
_cell_length_a 9.728(12)
_cell_length_b 11.627(14)
_cell_length_c 12.805(15)
_cell_measurement_reflns_used 36653
_cell_measurement_temperature 296(2)
_cell_measurement_theta_max 27.792
_cell_measurement_theta_min 2.236
_cell_volume 1322(3)
_computing_structure_refinement 'SHELXL-2018/3 (Sheldrick, 2018)'
_diffrn_ambient_temperature 296(2)
_diffrn_measured_fraction_theta_full 0.999
_diffrn_measured_fraction_theta_max 0.979
_diffrn_measurement_device_type Bruker
_diffrn_radiation_type MoK\a
_diffrn_radiation_wavelength 0.71073
_diffrn_reflns_av_R_equivalents 0.1890
_diffrn_reflns_av_unetI/netI 0.1526
_diffrn_reflns_Laue_measured_fraction_full 0.999
_diffrn_reflns_Laue_measured_fraction_max 0.979
_diffrn_reflns_limit_h_max 12
_diffrn_reflns_limit_h_min -12
_diffrn_reflns_limit_k_max 15
_diffrn_reflns_limit_k_min -15
_diffrn_reflns_limit_l_max 16
_diffrn_reflns_limit_l_min -16
_diffrn_reflns_number 36653
_diffrn_reflns_point_group_measured_fraction_full 0.999
_diffrn_reflns_point_group_measured_fraction_max 0.979
_diffrn_reflns_theta_full 25.242
_diffrn_reflns_theta_max 27.792
_diffrn_reflns_theta_min 2.236
_exptl_absorpt_coefficient_mu 1.126
_exptl_crystal_density_diffrn 1.528
_exptl_crystal_description needls
_exptl_crystal_F_000 622
_exptl_crystal_size_max 0.044
_exptl_crystal_size_mid 0.032
_exptl_crystal_size_min 0.029
_refine_diff_density_max 0.779
_refine_diff_density_min -0.766
_refine_diff_density_rms 0.112
_refine_ls_extinction_coef 0.0082(14)
_refine_ls_extinction_expression Fc^*^=kFc[1+0.001xFc^2^\l^3^/sin(2\q)]^-1/4^
_refine_ls_extinction_method 'SHELXL-2018/3 (Sheldrick 2018)'
_refine_ls_goodness_of_fit_ref 0.884
_refine_ls_hydrogen_treatment constr
_refine_ls_matrix_type full
_refine_ls_number_parameters 336
_refine_ls_number_reflns 6119
_refine_ls_number_restraints 0
_refine_ls_restrained_S_all 0.884
_refine_ls_R_factor_all 0.1332
_refine_ls_R_factor_gt 0.0704
_refine_ls_shift/su_max 0.001
_refine_ls_shift/su_mean 0.000
_refine_ls_structure_factor_coef Fsqd
_refine_ls_weighting_details 'w=1/[\s^2^(Fo^2^)+(0.0772P)^2^] where P=(Fo^2^+2Fc^2^)/3'
_refine_ls_weighting_scheme calc
_refine_ls_wR_factor_gt 0.1612
_refine_ls_wR_factor_ref 0.1840
_reflns_Friedel_coverage 0.000
_reflns_number_gt 2950
_reflns_number_total 6119
_reflns_threshold_expression 'I > 2\s(I)'
_cod_data_source_file d2nj06170h2.cif
_cod_data_source_block shelx_CCDC1
_cod_depositor_comments 'Adding full bibliography for 7062815--7062821.cif.'
_cod_database_code 7062816
_shelx_shelxl_version_number 2018/3
_shelx_space_group_comment
;
The symmetry employed for this shelxl refinement is uniquely defined
by the following loop, which should always be used as a source of
symmetry information in preference to the above space-group names.
They are only intended as comments.
;

loop_
_space_group_symop_operation_xyz
'x, y, z'
'-x, -y, -z'

loop_
_atom_site_label
_atom_site_type_symbol
_atom_site_fract_x
_atom_site_fract_y
_atom_site_fract_z
_atom_site_U_iso_or_equiv
_atom_site_adp_type
_atom_site_occupancy
_atom_site_site_symmetry_order
_atom_site_calc_flag
_atom_site_refinement_flags_posn
_atom_site_refinement_flags_adp
_atom_site_refinement_flags_occupancy
_atom_site_disorder_assembly
_atom_site_disorder_group
Cu1 Cu 0.03843(7) 0.39483(6) 0.69043(5) 0.0366(2) Uani 1 1 d . . . . .
S1 S 0.17614(16) 0.56175(13) 0.62486(11) 0.0439(4) Uani 1 1 d . . . . .
Cl1 Cl 0.49496(17) 0.22748(13) 1.08883(12) 0.0494(4) Uani 1 1 d . . . . .
S2 S 0.41190(16) 0.62191(13) 0.40549(12) 0.0473(4) Uani 1 1 d . . . . .
N3 N -0.0632(5) 0.4150(4) 0.8509(3) 0.0362(10) Uani 1 1 d . . . . .
N5 N 0.2416(5) 0.4389(4) 0.4524(3) 0.0419(11) Uani 1 1 d . . . . .
C8 C 0.2694(6) 0.5273(5) 0.4917(4) 0.0394(13) Uani 1 1 d . . . . .
N2 N 0.1252(5) 0.3729(4) 0.5333(3) 0.0382(11) Uani 1 1 d . . . . .
O2 O 0.4786(6) 0.2636(5) 0.9808(4) 0.0990(19) Uani 1 1 d . . . . .
O3 O 0.4537(5) 0.3261(4) 1.1466(4) 0.0880(16) Uani 1 1 d . . . . .
O4 O 0.6474(5) 0.1991(4) 1.0717(4) 0.0814(15) Uani 1 1 d . . . . .
N4 N 0.1550(5) 0.2586(4) 0.7810(3) 0.0403(11) Uani 1 1 d . . . . .
C20 C -0.2407(6) 0.5011(5) 1.0006(4) 0.0421(14) Uani 1 1 d . . . . .
H20 H -0.316334 0.556062 1.021418 0.051 Uiso 1 1 calc R U . . .
C14 C 0.0966(6) 0.2552(5) 0.8945(4) 0.0383(13) Uani 1 1 d . . . . .
N1 N -0.0966(5) 0.2689(4) 0.6930(3) 0.0359(10) Uani 1 1 d . . . . .
C5 C -0.0484(6) 0.2255(5) 0.5955(4) 0.0366(12) Uani 1 1 d . . . . .
C15 C -0.0191(5) 0.3407(4) 0.9321(4) 0.0333(12) Uani 1 1 d . . . . .
C16 C -0.0810(6) 0.3435(5) 1.0487(4) 0.0387(13) Uani 1 1 d . . . . .
C10 C 0.2589(7) 0.1787(5) 0.7445(5) 0.0513(16) Uani 1 1 d . . . . .
H10 H 0.299774 0.180261 0.666764 0.062 Uiso 1 1 calc R U . . .
C1 C -0.2110(6) 0.2201(5) 0.7787(4) 0.0436(14) Uani 1 1 d . . . . .
H1 H -0.244782 0.251543 0.844382 0.052 Uiso 1 1 calc R U . . .
C6 C 0.0795(6) 0.2872(5) 0.5043(4) 0.0374(13) Uani 1 1 d . . . . .
C7 C 0.1480(6) 0.2484(5) 0.3932(4) 0.0441(14) Uani 1 1 d . . . . .
H7A H 0.094436 0.183729 0.392256 0.066 Uiso 1 1 calc R U . . .
H7B H 0.145435 0.312731 0.332394 0.066 Uiso 1 1 calc R U . . .
H7C H 0.248063 0.223791 0.383488 0.066 Uiso 1 1 calc R U . . .
C13 C 0.1424(7) 0.1740(5) 0.9755(5) 0.0492(15) Uani 1 1 d . . . . .
C3 C -0.2340(7) 0.0792(5) 0.6770(5) 0.0514(15) Uani 1 1 d . . . . .
H3 H -0.279590 0.015332 0.671217 0.062 Uiso 1 1 calc R U . . .
C19 C -0.1945(6) 0.4270(5) 1.0816(5) 0.0432(14) Uani 1 1 d . . . . .
H19 H -0.237857 0.431962 1.157864 0.052 Uiso 1 1 calc R U . . .
C4 C -0.1136(6) 0.1316(5) 0.5850(5) 0.0478(15) Uani 1 1 d . . . . .
H4 H -0.078810 0.102608 0.517909 0.057 Uiso 1 1 calc R U . . .
O1 O 0.4088(7) 0.1329(5) 1.1547(6) 0.128(2) Uani 1 1 d . . . . .
C21 C -0.1722(6) 0.4928(5) 0.8859(4) 0.0408(13) Uani 1 1 d . . . . .
H21 H -0.203845 0.543758 0.831610 0.049 Uiso 1 1 calc R U . . .
C17 C -0.0300(7) 0.2599(6) 1.1280(5) 0.0557(17) Uani 1 1 d . . . . .
H17 H -0.071062 0.261373 1.205171 0.067 Uiso 1 1 calc R U . . .
C9 C 0.4851(6) 0.5623(5) 0.2779(5) 0.0551(16) Uani 1 1 d . . . . .
H9A H 0.565518 0.609155 0.224242 0.083 Uiso 1 1 calc R U . . .
H9B H 0.519106 0.482673 0.296055 0.083 Uiso 1 1 calc R U . . .
H9C H 0.409743 0.563366 0.245453 0.083 Uiso 1 1 calc R U . . .
C2 C -0.2835(6) 0.1234(5) 0.7752(5) 0.0465(14) Uani 1 1 d . . . . .
H2 H -0.362495 0.090269 0.837344 0.056 Uiso 1 1 calc R U . . .
C11 C 0.3086(7) 0.0929(6) 0.8186(6) 0.067(2) Uani 1 1 d . . . . .
H11 H 0.380458 0.037858 0.790419 0.081 Uiso 1 1 calc R U . . .
N6 N 0.2788(10) -0.0137(8) 0.5634(7) 0.114(3) Uani 1 1 d . . . . .
C18 C 0.0762(8) 0.1791(6) 1.0934(5) 0.0627(18) Uani 1 1 d . . . . .
H18 H 0.106794 0.125826 1.147002 0.075 Uiso 1 1 calc R U . . .
C12 C 0.2505(7) 0.0903(6) 0.9336(6) 0.0639(19) Uani 1 1 d . . . . .
H12 H 0.282774 0.033221 0.983600 0.077 Uiso 1 1 calc R U . . .
C23 C 0.3445(11) -0.0909(8) 0.5904(7) 0.078(2) Uani 1 1 d . . . . .
C22 C 0.4268(10) -0.1888(7) 0.6263(7) 0.101(3) Uani 1 1 d . . . . .
H03A H 0.405042 -0.199921 0.707005 0.151 Uiso 1 1 calc R U . . .
H03B H 0.529772 -0.174695 0.587787 0.151 Uiso 1 1 calc R U . . .
H03C H 0.401606 -0.258218 0.608549 0.151 Uiso 1 1 calc R U . . .

loop_
_atom_site_aniso_label
_atom_site_aniso_U_11
_atom_site_aniso_U_22
_atom_site_aniso_U_33
_atom_site_aniso_U_23
_atom_site_aniso_U_13
_atom_site_aniso_U_12
Cu1 0.0402(4) 0.0410(4) 0.0272(4) -0.0096(3) -0.0086(3) 0.0020(3)
S1 0.0496(9) 0.0482(9) 0.0314(8) -0.0129(7) -0.0072(7) -0.0031(7)
Cl1 0.0494(9) 0.0474(9) 0.0446(9) -0.0056(7) -0.0091(7) -0.0038(7)
S2 0.0478(9) 0.0487(9) 0.0390(8) -0.0081(7) -0.0061(7) -0.0054(7)
N3 0.038(3) 0.036(3) 0.030(2) -0.007(2) -0.009(2) 0.008(2)
N5 0.043(3) 0.048(3) 0.028(2) -0.006(2) -0.004(2) -0.001(2)
C8 0.039(3) 0.043(3) 0.034(3) -0.006(3) -0.013(3) 0.008(3)
N2 0.040(3) 0.041(3) 0.032(2) -0.005(2) -0.012(2) -0.001(2)
O2 0.098(4) 0.141(5) 0.058(3) -0.034(3) -0.030(3) 0.043(4)
O3 0.088(4) 0.080(4) 0.090(4) -0.048(3) -0.011(3) 0.020(3)
O4 0.049(3) 0.089(4) 0.111(4) -0.041(3) -0.025(3) 0.019(3)
N4 0.043(3) 0.046(3) 0.031(2) -0.013(2) -0.010(2) 0.004(2)
C20 0.042(3) 0.042(3) 0.036(3) -0.012(3) -0.005(3) 0.006(3)
C14 0.042(3) 0.042(3) 0.032(3) -0.013(3) -0.012(3) 0.002(3)
N1 0.041(3) 0.037(3) 0.028(2) -0.005(2) -0.011(2) 0.002(2)
C5 0.039(3) 0.036(3) 0.037(3) -0.011(2) -0.016(3) 0.007(2)
C15 0.032(3) 0.036(3) 0.032(3) -0.008(2) -0.010(2) -0.002(2)
C16 0.045(3) 0.043(3) 0.029(3) -0.011(2) -0.012(3) -0.002(3)
C10 0.054(4) 0.053(4) 0.048(4) -0.021(3) -0.015(3) 0.011(3)
C1 0.042(3) 0.050(4) 0.032(3) -0.006(3) -0.005(3) -0.005(3)
C6 0.042(3) 0.040(3) 0.029(3) -0.009(2) -0.013(3) 0.007(3)
C7 0.046(3) 0.047(4) 0.040(3) -0.018(3) -0.012(3) 0.006(3)
C13 0.056(4) 0.054(4) 0.045(4) -0.016(3) -0.029(3) 0.021(3)
C3 0.055(4) 0.040(3) 0.058(4) -0.012(3) -0.014(3) -0.008(3)
C19 0.048(4) 0.046(4) 0.031(3) -0.017(3) -0.004(3) 0.001(3)
C4 0.052(4) 0.047(4) 0.044(4) -0.019(3) -0.012(3) 0.005(3)
O1 0.099(5) 0.102(5) 0.147(6) 0.015(4) -0.010(4) -0.054(4)
C21 0.039(3) 0.044(3) 0.038(3) -0.013(3) -0.013(3) 0.010(3)
C17 0.068(4) 0.068(4) 0.029(3) -0.008(3) -0.017(3) 0.005(4)
C9 0.048(4) 0.059(4) 0.042(3) -0.013(3) 0.007(3) -0.005(3)
C2 0.044(3) 0.045(4) 0.042(3) -0.003(3) -0.006(3) -0.001(3)
C11 0.071(5) 0.069(5) 0.073(5) -0.030(4) -0.034(4) 0.023(4)
N6 0.144(8) 0.120(7) 0.111(7) -0.044(6) -0.072(6) 0.002(6)
C18 0.075(5) 0.063(5) 0.046(4) -0.005(3) -0.025(4) 0.016(4)
C12 0.080(5) 0.049(4) 0.065(5) -0.011(3) -0.035(4) 0.028(4)
C23 0.101(7) 0.084(7) 0.062(5) -0.009(5) -0.040(5) -0.026(5)
C22 0.121(7) 0.091(7) 0.100(7) -0.001(5) -0.057(6) -0.019(6)

loop_
_atom_type_symbol
_atom_type_description
_atom_type_scat_dispersion_real
_atom_type_scat_dispersion_imag
_atom_type_scat_source
C C 0.0033 0.0016 'International Tables Vol C Tables 4.2.6.8 and 6.1.1.4'
H H 0.0000 0.0000 'International Tables Vol C Tables 4.2.6.8 and 6.1.1.4'
N N 0.0061 0.0033 'International Tables Vol C Tables 4.2.6.8 and 6.1.1.4'
O O 0.0106 0.0060 'International Tables Vol C Tables 4.2.6.8 and 6.1.1.4'
S S 0.1246 0.1234 'International Tables Vol C Tables 4.2.6.8 and 6.1.1.4'
Cl Cl 0.1484 0.1585 'International Tables Vol C Tables 4.2.6.8 and 6.1.1.4'
Cu Cu 0.3201 1.2651 'International Tables Vol C Tables 4.2.6.8 and 6.1.1.4'

loop_
_geom_angle_atom_site_label_1
_geom_angle_atom_site_label_2
_geom_angle_atom_site_label_3
_geom_angle
_geom_angle_site_symmetry_1
_geom_angle_site_symmetry_3
_geom_angle_publ_flag
N2 Cu1 N3 176.20(17) . . ?
N2 Cu1 N1 80.02(17) . . ?
N3 Cu1 N1 96.78(17) . . ?
N2 Cu1 N4 102.78(17) . . ?
N3 Cu1 N4 79.16(17) . . ?
N1 Cu1 N4 89.96(18) . . ?
N2 Cu1 S1 84.30(14) . . ?
N3 Cu1 S1 98.29(13) . . ?
N1 Cu1 S1 158.80(13) . . ?
N4 Cu1 S1 107.45(15) . . ?
C8 S1 Cu1 93.8(2) . . ?
O1 Cl1 O2 112.3(4) . . ?
O1 Cl1 O4 110.7(4) . . ?
O2 Cl1 O4 108.2(3) . . ?
O1 Cl1 O3 109.2(4) . . ?
O2 Cl1 O3 108.1(3) . . ?
O4 Cl1 O3 108.2(3) . . ?
C8 S2 C9 103.1(3) . . ?
C21 N3 C15 117.4(4) . . ?
C21 N3 Cu1 126.1(4) . . ?
C15 N3 Cu1 116.5(3) . . ?
C8 N5 N2 111.0(4) . . ?
N5 C8 S1 126.5(4) . . ?
N5 C8 S2 119.3(4) . . ?
S1 C8 S2 114.2(3) . . ?
C6 N2 N5 118.0(4) . . ?
C6 N2 Cu1 118.7(4) . . ?
N5 N2 Cu1 123.2(3) . . ?
C10 N4 C14 118.1(5) . . ?
C10 N4 Cu1 131.8(4) . . ?
C14 N4 Cu1 109.9(3) . . ?
C19 C20 C21 119.0(5) . . ?
C19 C20 H20 120.5 . . ?
C21 C20 H20 120.5 . . ?
N4 C14 C13 123.5(5) . . ?
N4 C14 C15 116.9(5) . . ?
C13 C14 C15 119.5(5) . . ?
C1 N1 C5 118.9(5) . . ?
C1 N1 Cu1 128.4(4) . . ?
C5 N1 Cu1 112.3(3) . . ?
N1 C5 C4 121.5(5) . . ?
N1 C5 C6 114.6(4) . . ?
C4 C5 C6 123.9(5) . . ?
N3 C15 C16 123.2(5) . . ?
N3 C15 C14 117.4(4) . . ?
C16 C15 C14 119.4(5) . . ?
C15 C16 C19 117.5(5) . . ?
C15 C16 C17 119.1(5) . . ?
C19 C16 C17 123.3(5) . . ?
N4 C10 C11 122.5(6) . . ?
N4 C10 H10 118.8 . . ?
C11 C10 H10 118.8 . . ?
N1 C1 C2 123.2(5) . . ?
N1 C1 H1 118.4 . . ?
C2 C1 H1 118.4 . . ?
N2 C6 C5 113.5(4) . . ?
N2 C6 C7 125.2(5) . . ?
C5 C6 C7 121.3(5) . . ?
C6 C7 H7A 109.5 . . ?
C6 C7 H7B 109.5 . . ?
H7A C7 H7B 109.5 . . ?
C6 C7 H7C 109.5 . . ?
H7A C7 H7C 109.5 . . ?
H7B C7 H7C 109.5 . . ?
C12 C13 C14 116.5(5) . . ?
C12 C13 C18 124.1(6) . . ?
C14 C13 C18 119.4(5) . . ?
C2 C3 C4 119.4(5) . . ?
C2 C3 H3 120.3 . . ?
C4 C3 H3 120.3 . . ?
C20 C19 C16 119.7(5) . . ?
C20 C19 H19 120.2 . . ?
C16 C19 H19 120.2 . . ?
C5 C4 C3 119.2(5) . . ?
C5 C4 H4 120.4 . . ?
C3 C4 H4 120.4 . . ?
N3 C21 C20 123.2(5) . . ?
N3 C21 H21 118.4 . . ?
C20 C21 H21 118.4 . . ?
C18 C17 C16 121.6(5) . . ?
C18 C17 H17 119.2 . . ?
C16 C17 H17 119.2 . . ?
S2 C9 H9A 109.5 . . ?
S2 C9 H9B 109.5 . . ?
H9A C9 H9B 109.5 . . ?
S2 C9 H9C 109.5 . . ?
H9A C9 H9C 109.5 . . ?
H9B C9 H9C 109.5 . . ?
C3 C2 C1 117.8(5) . . ?
C3 C2 H2 121.1 . . ?
C1 C2 H2 121.1 . . ?
C12 C11 C10 119.4(6) . . ?
C12 C11 H11 120.3 . . ?
C10 C11 H11 120.3 . . ?
C17 C18 C13 120.9(6) . . ?
C17 C18 H18 119.5 . . ?
C13 C18 H18 119.5 . . ?
C11 C12 C13 120.0(6) . . ?
C11 C12 H12 120.0 . . ?
C13 C12 H12 120.0 . . ?
N6 C23 C22 179.2(11) . . ?
C23 C22 H03A 109.5 . . ?
C23 C22 H03B 109.5 . . ?
H03A C22 H03B 109.5 . . ?
C23 C22 H03C 109.5 . . ?
H03A C22 H03C 109.5 . . ?
H03B C22 H03C 109.5 . . ?

loop_
_geom_bond_atom_site_label_1
_geom_bond_atom_site_label_2
_geom_bond_distance
_geom_bond_site_symmetry_2
_geom_bond_publ_flag
Cu1 N2 1.953(5) . ?
Cu1 N3 1.997(4) . ?
Cu1 N1 2.047(5) . ?
Cu1 N4 2.217(5) . ?
Cu1 S1 2.295(3) . ?
S1 C8 1.741(6) . ?
Cl1 O1 1.378(5) . ?
Cl1 O2 1.416(5) . ?
Cl1 O4 1.436(5) . ?
Cl1 O3 1.447(5) . ?
S2 C8 1.744(6) . ?
S2 C9 1.798(6) . ?
N3 C21 1.341(6) . ?
N3 C15 1.364(6) . ?
N5 C8 1.326(7) . ?
N5 N2 1.393(6) . ?
N2 C6 1.300(6) . ?
N4 C10 1.333(7) . ?
N4 C14 1.355(6) . ?
C20 C19 1.372(7) . ?
C20 C21 1.404(7) . ?
C20 H20 0.9300 . ?
C14 C13 1.408(7) . ?
C14 C15 1.448(7) . ?
N1 C1 1.325(6) . ?
N1 C5 1.361(6) . ?
C5 C4 1.368(7) . ?
C5 C6 1.487(7) . ?
C15 C16 1.406(7) . ?
C16 C19 1.408(7) . ?
C16 C17 1.433(7) . ?
C10 C11 1.395(8) . ?
C10 H10 0.9300 . ?
C1 C2 1.400(7) . ?
C1 H1 0.9300 . ?
C6 C7 1.492(7) . ?
C7 H7A 0.9600 . ?
C7 H7B 0.9600 . ?
C7 H7C 0.9600 . ?
C13 C12 1.405(8) . ?
C13 C18 1.429(8) . ?
C3 C2 1.374(7) . ?
C3 C4 1.408(8) . ?
C3 H3 0.9300 . ?
C19 H19 0.9300 . ?
C4 H4 0.9300 . ?
C21 H21 0.9300 . ?
C17 C18 1.348(8) . ?
C17 H17 0.9300 . ?
C9 H9A 0.9600 . ?
C9 H9B 0.9600 . ?
C9 H9C 0.9600 . ?
C2 H2 0.9300 . ?
C11 C12 1.373(8) . ?
C11 H11 0.9300 . ?
N6 C23 1.114(10) . ?
C18 H18 0.9300 . ?
C12 H12 0.9300 . ?
C23 C22 1.415(11) . ?
C22 H03A 0.9600 . ?
C22 H03B 0.9600 . ?
C22 H03C 0.9600 . ?

loop_
_geom_torsion_atom_site_label_1
_geom_torsion_atom_site_label_2
_geom_torsion_atom_site_label_3
_geom_torsion_atom_site_label_4
_geom_torsion
_geom_torsion_site_symmetry_1
_geom_torsion_site_symmetry_2
_geom_torsion_site_symmetry_3
_geom_torsion_site_symmetry_4
_geom_torsion_publ_flag
N2 N5 C8 S1 -0.5(7) . . . . ?
N2 N5 C8 S2 179.6(3) . . . . ?
Cu1 S1 C8 N5 7.1(5) . . . . ?
Cu1 S1 C8 S2 -173.0(3) . . . . ?
C9 S2 C8 N5 -0.7(5) . . . . ?
C9 S2 C8 S1 179.4(3) . . . . ?
C8 N5 N2 C6 175.9(4) . . . . ?
C8 N5 N2 Cu1 -9.0(6) . . . . ?
C10 N4 C14 C13 1.7(8) . . . . ?
Cu1 N4 C14 C13 177.0(4) . . . . ?
C10 N4 C14 C15 -178.2(5) . . . . ?
Cu1 N4 C14 C15 -3.0(6) . . . . ?
C1 N1 C5 C4 -1.3(8) . . . . ?
Cu1 N1 C5 C4 172.6(4) . . . . ?
C1 N1 C5 C6 179.4(4) . . . . ?
Cu1 N1 C5 C6 -6.7(5) . . . . ?
C21 N3 C15 C16 -0.8(7) . . . . ?
Cu1 N3 C15 C16 -179.5(4) . . . . ?
C21 N3 C15 C14 178.9(5) . . . . ?
Cu1 N3 C15 C14 0.2(6) . . . . ?
N4 C14 C15 N3 2.1(7) . . . . ?
C13 C14 C15 N3 -177.9(5) . . . . ?
N4 C14 C15 C16 -178.2(4) . . . . ?
C13 C14 C15 C16 1.8(8) . . . . ?
N3 C15 C16 C19 0.4(8) . . . . ?
C14 C15 C16 C19 -179.2(5) . . . . ?
N3 C15 C16 C17 178.4(5) . . . . ?
C14 C15 C16 C17 -1.3(7) . . . . ?
C14 N4 C10 C11 0.0(8) . . . . ?
Cu1 N4 C10 C11 -173.9(4) . . . . ?
C5 N1 C1 C2 1.6(8) . . . . ?
Cu1 N1 C1 C2 -171.2(4) . . . . ?
N5 N2 C6 C5 -177.9(4) . . . . ?
Cu1 N2 C6 C5 6.8(6) . . . . ?
N5 N2 C6 C7 4.1(8) . . . . ?
Cu1 N2 C6 C7 -171.1(4) . . . . ?
N1 C5 C6 N2 0.3(7) . . . . ?
C4 C5 C6 N2 -178.9(5) . . . . ?
N1 C5 C6 C7 178.4(5) . . . . ?
C4 C5 C6 C7 -0.9(8) . . . . ?
N4 C14 C13 C12 -2.7(9) . . . . ?
C15 C14 C13 C12 177.3(5) . . . . ?
N4 C14 C13 C18 178.7(5) . . . . ?
C15 C14 C13 C18 -1.4(8) . . . . ?
C21 C20 C19 C16 -0.8(8) . . . . ?
C15 C16 C19 C20 0.4(8) . . . . ?
C17 C16 C19 C20 -177.5(5) . . . . ?
N1 C5 C4 C3 0.5(8) . . . . ?
C6 C5 C4 C3 179.7(5) . . . . ?
C2 C3 C4 C5 0.0(9) . . . . ?
C15 N3 C21 C20 0.4(8) . . . . ?
Cu1 N3 C21 C20 178.9(4) . . . . ?
C19 C20 C21 N3 0.4(8) . . . . ?
C15 C16 C17 C18 0.3(9) . . . . ?
C19 C16 C17 C18 178.1(6) . . . . ?
C4 C3 C2 C1 0.3(9) . . . . ?
N1 C1 C2 C3 -1.1(9) . . . . ?
N4 C10 C11 C12 -0.8(10) . . . . ?
C16 C17 C18 C13 0.2(10) . . . . ?
C12 C13 C18 C17 -178.1(6) . . . . ?
C14 C13 C18 C17 0.4(10) . . . . ?
C10 C11 C12 C13 -0.2(10) . . . . ?
C14 C13 C12 C11 1.8(9) . . . . ?
C18 C13 C12 C11 -179.6(6) . . . . ?
